data_7706145
loop_
_publ_author_name
'Petrov, Andrey V.'
'Zagidullin, Almaz A.'
'Bezkishko, Ilya A.'
'Khrizanforov, Mikhail N.'
'Kholin, Kirill V.'
'Gerasimova, Tatiana P.'
'Ivshin, Kamil A.'
'Shekurov, Ruslan P.'
'Katsyuba, Sergey A.'
'Kataeva, Olga N.'
'Budnikova, Yulia H.'
'Miluykov, Vasili A.'

_publ_section_title
;
 Synthesis, structure, and electrochemical properties of
 4,5-diaryl-1,2,3-triphosphaferrocenes and the first example of
 multi(phosphaferrocene).
;
_journal_issue 47
_journal_name_full 'Dalton transactions (Cambridge, England : 2003)'
_journal_page_first 17252
_journal_page_last 17262
_journal_paper_doi 10.1039/d0dt03281f
_journal_volume 49
_journal_year 2020
_chemical_formula_moiety 'C32 H24 Fe2 P6, C7 H8'
_chemical_formula_sum 'C39 H32 Fe2 P6'
_chemical_formula_weight 798.16
_space_group_crystal_system triclinic
_space_group_IT_number 2
_space_group_name_Hall '-P 1'
_space_group_name_H-M_alt 'P -1'
_atom_sites_solution_hydrogens geom
_audit_creation_method SHELXL-2017/1
_audit_update_record
;
2020-09-15 deposited with the CCDC.	2020-10-22 downloaded from the CCDC.
;
_cell_angle_alpha 94.265(3)
_cell_angle_beta 91.214(2)
_cell_angle_gamma 112.200(6)
_cell_formula_units_Z 1
_cell_length_a 7.5494(3)
_cell_length_b 9.9887(3)
_cell_length_c 12.8842(5)
_cell_measurement_reflns_used 3794
_cell_measurement_temperature 198(2)
_cell_measurement_theta_max 26.64
_cell_measurement_theta_min 2.21
_cell_volume 895.79(7)
_computing_cell_refinement 'APEX3 v2018.1-0'
_computing_data_collection 'Bruker APEX2'
_computing_data_reduction 'SAINT NT v6.0 (Bruker AXS, 2003)'
_computing_molecular_graphics 'Mercury CSD 4.1.0'
_computing_publication_material 'enCIFer Version 1.7.1'
_computing_structure_refinement 'SHELXL-2018/3 (Sheldrick, 2018)'
_computing_structure_solution 'SHELXS-97 (Sheldrick, 2008)'
_diffrn_ambient_temperature 198(2)
_diffrn_measured_fraction_theta_full 0.997
_diffrn_measured_fraction_theta_max 0.997
_diffrn_measurement_device 'Bruker APEX DUO CCD'
_diffrn_measurement_device_type 'CCD area detector'
_diffrn_measurement_method '\f and \w scans'
_diffrn_radiation_type MoK\a
_diffrn_radiation_wavelength 0.71073
_diffrn_reflns_av_unetI/netI 0.0340
_diffrn_reflns_Laue_measured_fraction_full 0.997
_diffrn_reflns_Laue_measured_fraction_max 0.997
_diffrn_reflns_limit_h_max 9
_diffrn_reflns_limit_h_min -10
_diffrn_reflns_limit_k_max 13
_diffrn_reflns_limit_k_min -13
_diffrn_reflns_limit_l_max 17
_diffrn_reflns_limit_l_min 0
_diffrn_reflns_number 7655
_diffrn_reflns_point_group_measured_fraction_full 0.997
_diffrn_reflns_point_group_measured_fraction_max 0.997
_diffrn_reflns_theta_full 25.242
_diffrn_reflns_theta_max 28.246
_diffrn_reflns_theta_min 1.587
_exptl_absorpt_coefficient_mu 1.106
_exptl_absorpt_process_details 'Twinabs V.2012/1'
_exptl_crystal_colour pink
_exptl_crystal_density_diffrn 1.480
_exptl_crystal_description prizm
_exptl_crystal_F_000 408
_exptl_crystal_size_max 0.248
_exptl_crystal_size_mid 0.160
_exptl_crystal_size_min 0.156
_refine_diff_density_max 0.507
_refine_diff_density_min -0.915
_refine_diff_density_rms 0.095
_refine_ls_extinction_method none
_refine_ls_goodness_of_fit_ref 1.036
_refine_ls_hydrogen_treatment constr
_refine_ls_matrix_type full
_refine_ls_number_parameters 286
_refine_ls_number_reflns 7655
_refine_ls_number_restraints 320
_refine_ls_restrained_S_all 1.017
_refine_ls_R_factor_all 0.0585
_refine_ls_R_factor_gt 0.0480
_refine_ls_shift/su_max 0.000
_refine_ls_shift/su_mean 0.000
_refine_ls_structure_factor_coef Fsqd
_refine_ls_weighting_details 'w=1/[\s^2^(Fo^2^)+(0.0789P)^2^+0.7736P] where P=(Fo^2^+2Fc^2^)/3'
_refine_ls_weighting_scheme calc
_refine_ls_wR_factor_gt 0.1333
_refine_ls_wR_factor_ref 0.1388
_reflns_Friedel_coverage 0.000
_reflns_number_gt 6440
_reflns_number_total 7655
_reflns_threshold_expression 'I > 2\s(I)'
_cod_data_source_file d0dt03281f1.cif
_cod_data_source_block mil304t52
_cod_database_code 7706145
_shelx_shelxl_version_number 2017/1
_shelx_space_group_comment
;
The symmetry employed for this shelxl refinement is uniquely defined
by the following loop, which should always be used as a source of
symmetry information in preference to the above space-group names.
They are only intended as comments.
;
_shelx_estimated_absorpt_t_min 0.771
_shelx_estimated_absorpt_t_max 0.846
_exptl_absorpt_special_details
'TWINABS-2012/1 (Bruker,2012) was used for absorption correction. Final HKLF 4 output contains 40799 reflections, Rint = 0.0506 (19128 with I > 3sig(I), Rint = 0.0398). component ratio 78:22'

loop_
_space_group_symop_operation_xyz
'x, y, z'
'-x, -y, -z'

loop_
_atom_site_label
_atom_site_type_symbol
_atom_site_fract_x
_atom_site_fract_y
_atom_site_fract_z
_atom_site_U_iso_or_equiv
_atom_site_adp_type
_atom_site_occupancy
_atom_site_site_symmetry_order
_atom_site_calc_flag
_atom_site_refinement_flags_posn
_atom_site_refinement_flags_adp
_atom_site_refinement_flags_occupancy
_atom_site_disorder_assembly
_atom_site_disorder_group
Fe1 Fe 0.68681(7) 0.47018(6) 0.80165(4) 0.02435(15) Uani 1 1 d . . . . .
P1 P 0.55608(15) 0.28343(11) 0.66989(8) 0.0313(2) Uani 1 1 d . . . . .
P2 P 0.35651(14) 0.32433(12) 0.76934(9) 0.0344(2) Uani 1 1 d . . . . .
P3 P 0.44743(14) 0.55284(12) 0.76314(8) 0.0314(2) Uani 1 1 d . . . . .
C1 C 0.8653(7) 0.3907(6) 0.8772(4) 0.0476(11) Uani 1 1 d . . . . .
H1 H 0.884354 0.304447 0.855329 0.057 Uiso 1 1 calc R U . . .
C2 C 0.7252(7) 0.4016(6) 0.9455(4) 0.0464(11) Uani 1 1 d . . . . .
H2 H 0.634205 0.324000 0.977720 0.056 Uiso 1 1 calc R U . . .
C3 C 0.7454(6) 0.5479(6) 0.9568(3) 0.0415(10) Uani 1 1 d . . . . .
H3 H 0.669443 0.586141 0.997849 0.050 Uiso 1 1 calc R U . . .
C4 C 0.8975(6) 0.6282(5) 0.8970(3) 0.0388(10) Uani 1 1 d . . . . .
H4 H 0.942287 0.729736 0.891012 0.047 Uiso 1 1 calc R U . . .
C5 C 0.9713(6) 0.5310(6) 0.8476(3) 0.0412(11) Uani 1 1 d . . . . .
H5 H 1.074367 0.555582 0.802343 0.049 Uiso 1 1 calc R U . . .
C6 C 0.6401(5) 0.5822(4) 0.6788(3) 0.0247(7) Uani 1 1 d . . . . .
C7 C 0.6895(5) 0.4644(4) 0.6392(3) 0.0233(7) Uani 1 1 d . . . . .
C8 C 0.7465(6) 0.7359(4) 0.6580(3) 0.0313(8) Uani 1 1 d . . . . .
C9 C 0.6463(8) 0.8168(5) 0.6217(4) 0.0452(11) Uani 1 1 d . . . . .
H9 H 0.511007 0.772903 0.610238 0.054 Uiso 1 1 calc R U . . .
C10 C 0.7418(10) 0.9606(6) 0.6022(5) 0.0641(16) Uani 1 1 d . . . . .
H10 H 0.671832 1.013849 0.576429 0.077 Uiso 1 1 calc R U . . .
C11 C 0.9390(11) 1.0272(6) 0.6200(5) 0.0670(17) Uani 1 1 d . . . . .
H11 H 1.003536 1.126506 0.608533 0.080 Uiso 1 1 calc R U . . .
C12 C 1.0410(9) 0.9484(5) 0.6545(4) 0.0558(13) Uani 1 1 d . . . . .
H12 H 1.176381 0.992648 0.664893 0.067 Uiso 1 1 calc R U . . .
C13 C 0.9460(6) 0.8050(5) 0.6738(4) 0.0398(10) Uani 1 1 d . . . . .
H13 H 1.017523 0.752207 0.698377 0.048 Uiso 1 1 calc R U . . .
C14 C 0.8513(5) 0.4842(4) 0.5691(3) 0.0225(7) Uani 1 1 d . . . . .
C15 C 0.8639(5) 0.5581(4) 0.4797(3) 0.0251(7) Uani 1 1 d . . . . .
H15 H 0.770891 0.597855 0.464989 0.030 Uiso 1 1 calc R U . . .
C16 C 1.0100(5) 0.5742(4) 0.4121(3) 0.0252(7) Uani 1 1 d . . . . .
H16 H 1.016107 0.625586 0.352261 0.030 Uiso 1 1 calc R U . . .
C1A C 0.396(4) 0.002(4) 1.034(2) 0.065(4) Uani 0.25 1 d DG U P A -1
C2A C 0.560(4) -0.007(3) 1.0781(15) 0.068(5) Uani 0.25 1 d G U P A -1
H2A H 0.580406 0.001737 1.151729 0.081 Uiso 0.25 1 calc R U P A -1
C3A C 0.693(3) -0.031(3) 1.014(2) 0.071(5) Uani 0.25 1 d G U P A -1
H3A H 0.805232 -0.037591 1.044243 0.085 Uiso 0.25 1 calc R U P A -1
C4A C 0.663(3) -0.044(3) 0.9066(19) 0.065(5) Uani 0.25 1 d G U P A -1
H4A H 0.754112 -0.060196 0.862915 0.079 Uiso 0.25 1 calc R U P A -1
C5A C 0.499(4) -0.034(4) 0.8627(15) 0.070(5) Uani 0.25 1 d G U P A -1
H5A H 0.478166 -0.043474 0.789071 0.084 Uiso 0.25 1 calc R U P A -1
C6A C 0.365(3) -0.011(5) 0.927(2) 0.065(5) Uani 0.25 1 d G U P A -1
H6A H 0.253337 -0.004145 0.896555 0.077 Uiso 0.25 1 calc R U P A -1
C1B C 0.614(4) -0.011(4) 0.973(2) 0.063(4) Uani 0.25 1 d DG U P B -2
C2B C 0.594(4) 0.009(4) 1.080(2) 0.069(5) Uani 0.25 1 d G U P B -2
H2B H 0.689888 0.008433 1.128326 0.083 Uiso 0.25 1 calc R U P B -2
C3B C 0.432(4) 0.029(3) 1.1152(17) 0.073(6) Uani 0.25 1 d G U P B -2
H3B H 0.417936 0.042484 1.187899 0.087 Uiso 0.25 1 calc R U P B -2
C4B C 0.291(3) 0.030(3) 1.044(2) 0.074(6) Uani 0.25 1 d G U P B -2
H4B H 0.180683 0.043474 1.068451 0.089 Uiso 0.25 1 calc R U P B -2
C5B C 0.312(3) 0.010(3) 0.938(2) 0.068(5) Uani 0.25 1 d G U P B -2
H5B H 0.215379 0.010413 0.889428 0.081 Uiso 0.25 1 calc R U P B -2
C6B C 0.473(4) -0.010(3) 0.9025(17) 0.067(5) Uani 0.25 1 d G U P B -2
H6B H 0.487330 -0.023639 0.829853 0.080 Uiso 0.25 1 calc R U P B -2
C7A C 0.244(5) 0.018(6) 1.100(3) 0.083(9) Uani 0.25 1 d D U P A -1
H7AA H 0.276100 0.120662 1.122015 0.124 Uiso 0.25 1 calc R U P A -1
H7AB H 0.236167 -0.035503 1.162048 0.124 Uiso 0.25 1 calc R U P A -1
H7AC H 0.120911 -0.021789 1.060354 0.124 Uiso 0.25 1 calc R U P A -1
C7B C 0.783(5) -0.035(6) 0.933(3) 0.086(9) Uani 0.25 1 d D U P B -2
H7BA H 0.838311 -0.075861 0.985655 0.129 Uiso 0.25 1 calc R U P B -2
H7BB H 0.879482 0.057167 0.915371 0.129 Uiso 0.25 1 calc R U P B -2
H7BC H 0.743423 -0.103385 0.869817 0.129 Uiso 0.25 1 calc R U P B -2

loop_
_atom_site_aniso_label
_atom_site_aniso_U_11
_atom_site_aniso_U_22
_atom_site_aniso_U_33
_atom_site_aniso_U_23
_atom_site_aniso_U_13
_atom_site_aniso_U_12
Fe1 0.0191(2) 0.0359(3) 0.0188(2) 0.0019(2) 0.00227(19) 0.0113(2)
P1 0.0317(5) 0.0290(5) 0.0303(5) 0.0016(4) 0.0056(4) 0.0083(4)
P2 0.0219(4) 0.0444(6) 0.0306(5) 0.0028(4) 0.0054(4) 0.0055(4)
P3 0.0228(4) 0.0472(6) 0.0289(5) 0.0013(4) 0.0053(4) 0.0189(4)
C1 0.049(3) 0.065(3) 0.039(3) 0.006(2) -0.011(2) 0.034(2)
C2 0.040(2) 0.068(3) 0.028(2) 0.014(2) -0.0033(18) 0.014(2)
C3 0.029(2) 0.072(3) 0.0221(19) -0.0041(19) -0.0004(16) 0.019(2)
C4 0.0276(19) 0.054(3) 0.026(2) -0.0051(19) -0.0067(16) 0.0078(18)
C5 0.0222(18) 0.076(3) 0.029(2) -0.001(2) -0.0026(15) 0.024(2)
C6 0.0215(16) 0.0346(19) 0.0201(16) 0.0017(14) 0.0019(13) 0.0133(14)
C7 0.0212(15) 0.0313(18) 0.0174(16) 0.0011(14) 0.0005(13) 0.0100(13)
C8 0.042(2) 0.0324(19) 0.0239(19) 0.0006(15) 0.0063(16) 0.0189(17)
C9 0.062(3) 0.049(3) 0.038(3) 0.007(2) 0.008(2) 0.035(2)
C10 0.108(5) 0.046(3) 0.056(3) 0.008(3) 0.011(3) 0.049(3)
C11 0.107(5) 0.032(2) 0.055(3) 0.003(2) 0.011(3) 0.018(3)
C12 0.067(3) 0.035(2) 0.051(3) 0.003(2) 0.009(3) 0.004(2)
C13 0.046(2) 0.031(2) 0.037(2) 0.0008(18) 0.0050(19) 0.0092(18)
C14 0.0227(15) 0.0270(17) 0.0183(16) -0.0013(13) 0.0017(13) 0.0107(13)
C15 0.0280(17) 0.0314(18) 0.0214(17) 0.0020(14) 0.0031(14) 0.0174(15)
C16 0.0302(18) 0.0321(18) 0.0176(16) 0.0052(14) 0.0038(13) 0.0159(15)
C1A 0.089(9) 0.048(8) 0.060(7) 0.003(7) 0.010(7) 0.029(7)
C2A 0.090(11) 0.061(10) 0.054(9) 0.004(9) 0.012(8) 0.032(9)
C3A 0.085(11) 0.060(10) 0.060(10) 0.000(10) 0.014(9) 0.020(9)
C4A 0.072(11) 0.057(10) 0.062(10) 0.001(9) 0.014(9) 0.018(9)
C5A 0.080(11) 0.059(10) 0.069(10) 0.004(10) 0.013(8) 0.026(9)
C6A 0.082(11) 0.052(10) 0.060(8) 0.002(8) 0.012(8) 0.026(9)
C1B 0.085(9) 0.048(8) 0.061(8) 0.003(7) 0.010(7) 0.029(7)
C2B 0.090(11) 0.057(11) 0.058(8) 0.003(9) 0.012(8) 0.027(9)
C3B 0.097(12) 0.061(10) 0.060(9) 0.000(9) 0.016(8) 0.030(10)
C4B 0.087(12) 0.067(11) 0.066(10) 0.002(10) 0.023(9) 0.027(10)
C5B 0.082(11) 0.054(10) 0.063(9) 0.006(9) 0.012(9) 0.022(9)
C6B 0.081(11) 0.060(10) 0.057(10) -0.002(9) 0.009(8) 0.025(9)
C7A 0.113(17) 0.079(17) 0.062(15) -0.001(15) 0.017(14) 0.044(14)
C7B 0.094(15) 0.081(18) 0.091(19) -0.005(17) 0.012(13) 0.044(13)

loop_
_atom_type_symbol
_atom_type_description
_atom_type_scat_dispersion_real
_atom_type_scat_dispersion_imag
_atom_type_scat_source
C C 0.0033 0.0016 'International Tables Vol C Tables 4.2.6.8 and 6.1.1.4'
H H 0.0000 0.0000 'International Tables Vol C Tables 4.2.6.8 and 6.1.1.4'
Fe Fe 0.3463 0.8444 'International Tables Vol C Tables 4.2.6.8 and 6.1.1.4'
P P 0.1023 0.0942 'International Tables Vol C Tables 4.2.6.8 and 6.1.1.4'

loop_
_geom_angle_atom_site_label_1
_geom_angle_atom_site_label_2
_geom_angle_atom_site_label_3
_geom_angle
_geom_angle_site_symmetry_1
_geom_angle_site_symmetry_3
_geom_angle_publ_flag
C5 Fe1 C1 40.0(2) . . ?
C5 Fe1 C4 40.01(18) . . ?
C1 Fe1 C4 67.2(2) . . ?
C5 Fe1 C3 67.13(16) . . ?
C1 Fe1 C3 67.1(2) . . ?
C4 Fe1 C3 39.94(17) . . ?
C5 Fe1 C2 67.24(18) . . ?
C1 Fe1 C2 40.13(19) . . ?
C4 Fe1 C2 67.05(19) . . ?
C3 Fe1 C2 39.7(2) . . ?
C5 Fe1 C7 103.39(15) . . ?
C1 Fe1 C7 117.45(18) . . ?
C4 Fe1 C7 121.99(16) . . ?
C3 Fe1 C7 160.42(18) . . ?
C2 Fe1 C7 154.33(18) . . ?
C5 Fe1 C6 113.76(17) . . ?
C1 Fe1 C6 148.54(18) . . ?
C4 Fe1 C6 104.08(17) . . ?
C3 Fe1 C6 126.47(18) . . ?
C2 Fe1 C6 165.76(18) . . ?
C7 Fe1 C6 39.77(14) . . ?
C5 Fe1 P3 144.98(15) . . ?
C1 Fe1 P3 163.41(15) . . ?
C4 Fe1 P3 108.98(14) . . ?
C3 Fe1 P3 99.29(13) . . ?
C2 Fe1 P3 123.29(14) . . ?
C7 Fe1 P3 78.61(10) . . ?
C6 Fe1 P3 47.32(9) . . ?
C5 Fe1 P1 118.31(14) . . ?
C1 Fe1 P1 98.93(15) . . ?
C4 Fe1 P1 157.63(13) . . ?
C3 Fe1 P1 152.12(15) . . ?
C2 Fe1 P1 114.32(16) . . ?
C7 Fe1 P1 47.34(10) . . ?
C6 Fe1 P1 78.27(11) . . ?
P3 Fe1 P1 89.15(4) . . ?
C5 Fe1 P2 160.23(15) . . ?
C1 Fe1 P2 120.29(16) . . ?
C4 Fe1 P2 147.95(12) . . ?
C3 Fe1 P2 110.80(12) . . ?
C2 Fe1 P2 98.19(14) . . ?
C7 Fe1 P2 83.96(10) . . ?
C6 Fe1 P2 83.73(10) . . ?
P3 Fe1 P2 54.03(4) . . ?
P1 Fe1 P2 53.98(4) . . ?
C7 P1 P2 99.27(12) . . ?
C7 P1 Fe1 59.45(12) . . ?
P2 P1 Fe1 64.19(4) . . ?
P3 P2 P1 99.54(6) . . ?
P3 P2 Fe1 61.50(4) . . ?
P1 P2 Fe1 61.83(4) . . ?
C6 P3 P2 99.53(13) . . ?
C6 P3 Fe1 60.15(12) . . ?
P2 P3 Fe1 64.47(4) . . ?
C5 C1 C2 107.9(4) . . ?
C5 C1 Fe1 69.8(2) . . ?
C2 C1 Fe1 70.3(3) . . ?
C5 C1 H1 126.1 . . ?
C2 C1 H1 126.1 . . ?
Fe1 C1 H1 125.4 . . ?
C3 C2 C1 107.7(4) . . ?
C3 C2 Fe1 69.8(3) . . ?
C1 C2 Fe1 69.5(3) . . ?
C3 C2 H2 126.2 . . ?
C1 C2 H2 126.2 . . ?
Fe1 C2 H2 126.1 . . ?
C2 C3 C4 108.5(4) . . ?
C2 C3 Fe1 70.5(3) . . ?
C4 C3 Fe1 70.0(2) . . ?
C2 C3 H3 125.8 . . ?
C4 C3 H3 125.8 . . ?
Fe1 C3 H3 125.4 . . ?
C3 C4 C5 107.9(4) . . ?
C3 C4 Fe1 70.1(2) . . ?
C5 C4 Fe1 69.8(2) . . ?
C3 C4 H4 126.1 . . ?
C5 C4 H4 126.1 . . ?
Fe1 C4 H4 125.6 . . ?
C4 C5 C1 108.1(4) . . ?
C4 C5 Fe1 70.2(2) . . ?
C1 C5 Fe1 70.2(2) . . ?
C4 C5 H5 125.9 . . ?
C1 C5 H5 125.9 . . ?
Fe1 C5 H5 125.3 . . ?
C7 C6 C8 123.9(3) . . ?
C7 C6 P3 120.7(3) . . ?
C8 C6 P3 115.3(3) . . ?
C7 C6 Fe1 69.7(2) . . ?
C8 C6 Fe1 128.6(3) . . ?
P3 C6 Fe1 72.52(13) . . ?
C6 C7 C14 122.6(3) . . ?
C6 C7 P1 120.9(3) . . ?
C14 C7 P1 116.5(3) . . ?
C6 C7 Fe1 70.5(2) . . ?
C14 C7 Fe1 130.0(2) . . ?
P1 C7 Fe1 73.21(13) . . ?
C9 C8 C13 117.7(4) . . ?
C9 C8 C6 119.6(4) . . ?
C13 C8 C6 122.7(4) . . ?
C10 C9 C8 120.8(5) . . ?
C10 C9 H9 119.6 . . ?
C8 C9 H9 119.6 . . ?
C11 C10 C9 120.4(5) . . ?
C11 C10 H10 119.8 . . ?
C9 C10 H10 119.8 . . ?
C12 C11 C10 119.6(5) . . ?
C12 C11 H11 120.2 . . ?
C10 C11 H11 120.2 . . ?
C11 C12 C13 120.0(5) . . ?
C11 C12 H12 120.0 . . ?
C13 C12 H12 120.0 . . ?
C12 C13 C8 121.4(5) . . ?
C12 C13 H13 119.3 . . ?
C8 C13 H13 119.3 . . ?
C15 C14 C16 118.0(3) . 2_766 ?
C15 C14 C7 120.2(3) . . ?
C16 C14 C7 121.8(3) 2_766 . ?
C16 C15 C14 121.1(3) . . ?
C16 C15 H15 119.5 . . ?
C14 C15 H15 119.5 . . ?
C15 C16 C14 121.0(3) . 2_766 ?
C15 C16 H16 119.5 . . ?
C14 C16 H16 119.5 2_766 . ?
C2A C1A C6A 120.0 . . ?
C2A C1A C7A 121(3) . . ?
C6A C1A C7A 119(3) . . ?
C3A C2A C1A 120.0 . . ?
C3A C2A H2A 120.0 . . ?
C1A C2A H2A 120.0 . . ?
C2A C3A C4A 120.0 . . ?
C2A C3A H3A 120.0 . . ?
C4A C3A H3A 120.0 . . ?
C5A C4A C3A 120.0 . . ?
C5A C4A H4A 120.0 . . ?
C3A C4A H4A 120.0 . . ?
C4A C5A C6A 120.0 . . ?
C4A C5A H5A 120.0 . . ?
C6A C5A H5A 120.0 . . ?
C5A C6A C1A 120.0 . . ?
C5A C6A H6A 120.0 . . ?
C1A C6A H6A 120.0 . . ?
C2B C1B C6B 120.0 . . ?
C2B C1B C7B 122(3) . . ?
C6B C1B C7B 118(3) . . ?
C1B C2B C3B 120.0 . . ?
C1B C2B H2B 120.0 . . ?
C3B C2B H2B 120.0 . . ?
C4B C3B C2B 120.0 . . ?
C4B C3B H3B 120.0 . . ?
C2B C3B H3B 120.0 . . ?
C3B C4B C5B 120.0 . . ?
C3B C4B H4B 120.0 . . ?
C5B C4B H4B 120.0 . . ?
C6B C5B C4B 120.0 . . ?
C6B C5B H5B 120.0 . . ?
C4B C5B H5B 120.0 . . ?
C5B C6B C1B 120.0 . . ?
C5B C6B H6B 120.0 . . ?
C1B C6B H6B 120.0 . . ?
C1A C7A H7AA 109.5 . . ?
C1A C7A H7AB 109.5 . . ?
H7AA C7A H7AB 109.5 . . ?
C1A C7A H7AC 109.5 . . ?
H7AA C7A H7AC 109.5 . . ?
H7AB C7A H7AC 109.5 . . ?
C1B C7B H7BA 109.5 . . ?
C1B C7B H7BB 109.5 . . ?
H7BA C7B H7BB 109.5 . . ?
C1B C7B H7BC 109.5 . . ?
H7BA C7B H7BC 109.5 . . ?
H7BB C7B H7BC 109.5 . . ?

loop_
_geom_bond_atom_site_label_1
_geom_bond_atom_site_label_2
_geom_bond_distance
_geom_bond_site_symmetry_2
_geom_bond_publ_flag
Fe1 C5 2.059(4) . ?
Fe1 C1 2.064(4) . ?
Fe1 C4 2.064(4) . ?
Fe1 C3 2.066(4) . ?
Fe1 C2 2.075(4) . ?
Fe1 C7 2.091(3) . ?
Fe1 C6 2.102(4) . ?
Fe1 P3 2.3117(11) . ?
Fe1 P1 2.3243(12) . ?
Fe1 P2 2.3737(11) . ?
P1 C7 1.785(4) . ?
P1 P2 2.1326(14) . ?
P2 P3 2.1291(16) . ?
P3 C6 1.782(4) . ?
C1 C5 1.412(7) . ?
C1 C2 1.420(7) . ?
C1 H1 0.9500 . ?
C2 C3 1.407(7) . ?
C2 H2 0.9500 . ?
C3 C4 1.410(6) . ?
C3 H3 0.9500 . ?
C4 C5 1.411(6) . ?
C4 H4 0.9500 . ?
C5 H5 0.9500 . ?
C6 C7 1.426(5) . ?
C6 C8 1.488(6) . ?
C7 C14 1.496(5) . ?
C8 C9 1.396(6) . ?
C8 C13 1.403(6) . ?
C9 C10 1.388(8) . ?
C9 H9 0.9500 . ?
C10 C11 1.388(9) . ?
C10 H10 0.9500 . ?
C11 C12 1.380(9) . ?
C11 H11 0.9500 . ?
C12 C13 1.383(6) . ?
C12 H12 0.9500 . ?
C13 H13 0.9500 . ?
C14 C15 1.399(5) . ?
C14 C16 1.403(5) 2_766 ?
C15 C16 1.388(5) . ?
C15 H15 0.9500 . ?
C16 H16 0.9500 . ?
C1A C2A 1.3900 . ?
C1A C6A 1.3900 . ?
C1A C7A 1.486(13) . ?
C2A C3A 1.3900 . ?
C2A H2A 0.9500 . ?
C3A C4A 1.3900 . ?
C3A H3A 0.9500 . ?
C4A C5A 1.3900 . ?
C4A H4A 0.9500 . ?
C5A C6A 1.3900 . ?
C5A H5A 0.9500 . ?
C6A H6A 0.9500 . ?
C1B C2B 1.3900 . ?
C1B C6B 1.3900 . ?
C1B C7B 1.487(13) . ?
C2B C3B 1.3900 . ?
C2B H2B 0.9500 . ?
C3B C4B 1.3900 . ?
C3B H3B 0.9500 . ?
C4B C5B 1.3900 . ?
C4B H4B 0.9500 . ?
C5B C6B 1.3900 . ?
C5B H5B 0.9500 . ?
C6B H6B 0.9500 . ?
C7A H7AA 0.9800 . ?
C7A H7AB 0.9800 . ?
C7A H7AC 0.9800 . ?
C7B H7BA 0.9800 . ?
C7B H7BB 0.9800 . ?
C7B H7BC 0.9800 . ?

loop_
_geom_torsion_atom_site_label_1
_geom_torsion_atom_site_label_2
_geom_torsion_atom_site_label_3
_geom_torsion_atom_site_label_4
_geom_torsion
_geom_torsion_site_symmetry_1
_geom_torsion_site_symmetry_2
_geom_torsion_site_symmetry_3
_geom_torsion_site_symmetry_4
_geom_torsion_publ_flag
C5 C1 C2 C3 0.3(5) . . . . ?
Fe1 C1 C2 C3 -59.6(3) . . . . ?
C5 C1 C2 Fe1 59.9(3) . . . . ?
C1 C2 C3 C4 -0.5(5) . . . . ?
Fe1 C2 C3 C4 -59.9(3) . . . . ?
C1 C2 C3 Fe1 59.4(3) . . . . ?
C2 C3 C4 C5 0.4(5) . . . . ?
Fe1 C3 C4 C5 -59.8(3) . . . . ?
C2 C3 C4 Fe1 60.2(3) . . . . ?
C3 C4 C5 C1 -0.2(5) . . . . ?
Fe1 C4 C5 C1 -60.2(3) . . . . ?
C3 C4 C5 Fe1 60.0(3) . . . . ?
C2 C1 C5 C4 -0.1(5) . . . . ?
Fe1 C1 C5 C4 60.2(3) . . . . ?
C2 C1 C5 Fe1 -60.3(3) . . . . ?
P2 P3 C6 C7 -0.8(3) . . . . ?
Fe1 P3 C6 C7 52.4(3) . . . . ?
P2 P3 C6 C8 -178.2(3) . . . . ?
Fe1 P3 C6 C8 -125.1(3) . . . . ?
P2 P3 C6 Fe1 -53.12(9) . . . . ?
C8 C6 C7 C14 -2.2(5) . . . . ?
P3 C6 C7 C14 -179.4(3) . . . . ?
Fe1 C6 C7 C14 -125.7(3) . . . . ?
C8 C6 C7 P1 178.9(3) . . . . ?
P3 C6 C7 P1 1.7(4) . . . . ?
Fe1 C6 C7 P1 55.4(2) . . . . ?
C8 C6 C7 Fe1 123.5(4) . . . . ?
P3 C6 C7 Fe1 -53.6(2) . . . . ?
P2 P1 C7 C6 -1.6(3) . . . . ?
Fe1 P1 C7 C6 -54.1(3) . . . . ?
P2 P1 C7 C14 179.4(2) . . . . ?
Fe1 P1 C7 C14 126.9(3) . . . . ?
P2 P1 C7 Fe1 52.51(9) . . . . ?
C7 C6 C8 C9 129.3(4) . . . . ?
P3 C6 C8 C9 -53.3(5) . . . . ?
Fe1 C6 C8 C9 -140.6(3) . . . . ?
C7 C6 C8 C13 -50.9(6) . . . . ?
P3 C6 C8 C13 126.4(4) . . . . ?
Fe1 C6 C8 C13 39.1(5) . . . . ?
C13 C8 C9 C10 0.0(7) . . . . ?
C6 C8 C9 C10 179.7(4) . . . . ?
C8 C9 C10 C11 -1.0(8) . . . . ?
C9 C10 C11 C12 1.9(9) . . . . ?
C10 C11 C12 C13 -1.8(9) . . . . ?
C11 C12 C13 C8 0.8(8) . . . . ?
C9 C8 C13 C12 0.1(7) . . . . ?
C6 C8 C13 C12 -179.6(4) . . . . ?
C6 C7 C14 C15 -51.3(5) . . . . ?
P1 C7 C14 C15 127.7(3) . . . . ?
Fe1 C7 C14 C15 -142.5(3) . . . . ?
C6 C7 C14 C16 131.1(4) . . . 2_766 ?
P1 C7 C14 C16 -49.9(4) . . . 2_766 ?
Fe1 C7 C14 C16 40.0(5) . . . 2_766 ?
C16 C14 C15 C16 -0.6(6) 2_766 . . . ?
C7 C14 C15 C16 -178.2(3) . . . . ?
C14 C15 C16 C14 0.6(6) . . . 2_766 ?
C6A C1A C2A C3A 0.0 . . . . ?
C7A C1A C2A C3A 176(4) . . . . ?
C1A C2A C3A C4A 0.0 . . . . ?
C2A C3A C4A C5A 0.0 . . . . ?
C3A C4A C5A C6A 0.0 . . . . ?
C4A C5A C6A C1A 0.0 . . . . ?
C2A C1A C6A C5A 0.0 . . . . ?
C7A C1A C6A C5A -176(4) . . . . ?
C6B C1B C2B C3B 0.0 . . . . ?
C7B C1B C2B C3B -179(4) . . . . ?
C1B C2B C3B C4B 0.0 . . . . ?
C2B C3B C4B C5B 0.0 . . . . ?
C3B C4B C5B C6B 0.0 . . . . ?
C4B C5B C6B C1B 0.0 . . . . ?
C2B C1B C6B C5B 0.0 . . . . ?
C7B C1B C6B C5B 179(4) . . . . ?
